data_4308887
loop_
_publ_author_name
'Shin-ichiro Noro'
'Susumu Kitagawa'
'Takayoshi Nakamura'
'Tatsuo Wada'

_publ_section_title
;
Synthesis and Crystallographic Characterization of Low-Dimensional and
Porous Coordination Compounds Capable of Supramolecular Aromatic
Interaction Using the 4,4'-Azobis(pyridine) Ligand
;
_journal_name_full 'Inorganic Chemistry'
_journal_page_first 3960
_journal_page_last 3971
_journal_paper_doi 10.1021/ic048371u
_journal_volume 44
_journal_year 2005
_chemical_formula_sum 'C50 H52 F12 N20 O6 P2 Zn'
_chemical_formula_weight 1384.40
_space_group_IT_number 15
_symmetry_cell_setting monoclinic
_symmetry_Int_Tables_number 15
_symmetry_space_group_name_Hall '-C 2yc'
_symmetry_space_group_name_H-M 'C 1 2/c 1'
_cell_angle_alpha 90
_cell_angle_beta 101.114(10)
_cell_angle_gamma 90
_cell_formula_units_Z 4
_cell_length_a 17.207(4)
_cell_length_b 13.523(3)
_cell_length_c 27.951(6)
_cell_measurement_reflns_used 29987
_cell_measurement_temperature 293.2
_cell_measurement_theta_max 27.5
_cell_measurement_theta_min 3.0
_cell_volume 6382(2)
_computing_cell_refinement PROCESS-AUTO
_computing_data_collection PROCESS-AUTO
_computing_data_reduction 'teXsan Ver. 2.0'
_computing_publication_material 'teXsan Ver. 2.0'
_computing_structure_refinement 'teXsan Ver. 2.0'
_computing_structure_solution SIR92
_diffrn_detector_area_resol_mean 10.00
_diffrn_measured_fraction_theta_full 0.9977
_diffrn_measured_fraction_theta_max 0.9977
_diffrn_measurement_device_type 'Rigaku RAXIS-RAPID Imaging Plate'
_diffrn_measurement_method \w
_diffrn_radiation_type 'Mo K\a'
_diffrn_radiation_wavelength 0.7107
_diffrn_reflns_av_R_equivalents 0.049
_diffrn_reflns_limit_h_max 22
_diffrn_reflns_limit_h_min -22
_diffrn_reflns_limit_k_max 17
_diffrn_reflns_limit_k_min -17
_diffrn_reflns_limit_l_max 36
_diffrn_reflns_limit_l_min -31
_diffrn_reflns_number 48146
_diffrn_reflns_theta_full 27.48
_diffrn_reflns_theta_max 27.48
_exptl_absorpt_coefficient_mu 0.532
_exptl_absorpt_correction_type none
_exptl_crystal_colour red
_exptl_crystal_density_diffrn 1.441
_exptl_crystal_density_method 'not measured'
_exptl_crystal_description prism
_exptl_crystal_F_000 2832.00
_exptl_crystal_size_max 0.500
_exptl_crystal_size_mid 0.270
_exptl_crystal_size_min 0.170
_refine_diff_density_max 2.23
_refine_diff_density_min -1.89
_refine_ls_extinction_method none
_refine_ls_goodness_of_fit_ref 1.811
_refine_ls_hydrogen_treatment noref
_refine_ls_number_parameters 431
_refine_ls_number_reflns 7307
_refine_ls_R_factor_gt 0.0803
_refine_ls_shift/su_max 0.0009
_refine_ls_structure_factor_coef Fsqd
_refine_ls_weighting_details 'w = 1/[\s^2^(Fo^2^) + (0.06000(Max(Fo^2^,0) + 2Fc^2^)/3)^2^]'
_refine_ls_weighting_scheme calc
_refine_ls_wR_factor_ref 0.2463
_reflns_number_gt 3616
_reflns_number_total 46989
_reflns_threshold_expression F^2^>2.0\s(F^2^)
_cod_data_source_file ic048371usi20050228_100012.cif
_cod_data_source_block {[Zn(azpy)3(H2O)2](PF6)2(a
_cod_original_cell_volume 6381(9)
_cod_original_sg_symbol_H-M 'C 2/c '
_cod_original_formula_sum 'C50 H52 F12 N20 O6 P2 Zn '
_cod_database_code 4308887

loop_
_symmetry_equiv_pos_as_xyz
x,y,z
-x,y,1/2-z
-x,-y,-z
x,-y,1/2+z
1/2+x,1/2+y,z
1/2-x,1/2+y,1/2-z
1/2-x,1/2-y,-z
1/2+x,1/2-y,1/2+z

loop_
_atom_site_label
_atom_site_type_symbol
_atom_site_fract_x
_atom_site_fract_y
_atom_site_fract_z
_atom_site_U_iso_or_equiv
_atom_site_adp_type
_atom_site_occupancy
_atom_site_symmetry_multiplicity
_atom_site_calc_flag
_atom_site_refinement_flags
_atom_site_disorder_assembly
_atom_site_disorder_group
Zn(1) Zn 0.5000 0.06802(6) 0.2500 0.0440(3) Uani 1.00 2 d S . .
P(1) P 0.3533(1) 0.3741(2) 0.10283(8) 0.0893(8) Uani 1.00 1 d . . .
F(1) F 0.2664(4) 0.3901(8) 0.0934(3) 0.225(4) Uani 1.00 1 d . . .
F(2) F 0.3483(4) 0.2904(4) 0.1417(2) 0.140(2) Uani 1.00 1 d . . .
F(3) F 0.4452(4) 0.3559(5) 0.1117(4) 0.197(3) Uani 1.00 1 d . . .
F(4) F 0.3579(4) 0.4555(4) 0.0641(2) 0.143(2) Uani 1.00 1 d . . .
F(5) F 0.3490(6) 0.2937(5) 0.0647(2) 0.187(4) Uani 1.00 1 d . . .
F(6) F 0.331(1) 0.4360(9) 0.1466(5) 0.150(6) Uani 0.50 2 d P . .
F(7) F 0.3940(9) 0.461(1) 0.1385(5) 0.129(5) Uani 0.50 2 d P . .
O(1) O 0.6190(2) 0.0620(3) 0.2849(1) 0.050(1) Uani 1.00 1 d . . .
O(2) O 0.7388(3) 0.1500(4) 0.2535(2) 0.081(2) Uani 1.00 1 d . . .
O(3) O 0.7911(3) 0.3128(4) 0.3089(2) 0.096(2) Uani 1.00 1 d . . .
N(1) N 0.5360(3) 0.0729(3) 0.1796(1) 0.042(1) Uani 1.00 1 d . . .
N(2) N 0.6559(3) 0.0095(5) -0.1189(2) 0.070(2) Uani 1.00 1 d . . .
N(3) N 0.5805(3) 0.0814(4) 0.0362(2) 0.062(2) Uani 1.00 1 d . . .
N(4) N 0.6227(3) 0.0176(4) 0.0258(2) 0.071(2) Uani 1.00 1 d . . .
N(5) N 0.5000 0.2321(4) 0.2500 0.053(2) Uani 1.00 2 d S . .
N(6) N 0.5000 0.8994(4) 0.2500 0.040(2) Uani 1.00 2 d S . .
N(7) N 0.5328(7) 0.5405(8) 0.2470(5) 0.055(3) Uani 0.50 2 d P . .
N(8) N 0.5240(7) 0.5890(7) 0.2475(5) 0.055(4) Uani 0.50 2 d P . .
N(9) N 0.7332(5) 0.2197(6) 0.1580(2) 0.098(3) Uani 1.00 1 d . . .
N(10) N 0.7258(4) 0.2727(4) 0.0094(2) 0.080(2) Uani 1.00 1 d . . .
N(11) N 0.8925(5) 0.2157(6) 0.3832(3) 0.118(3) Uani 1.00 1 d . . .
N(12) N 0.9867(6) -0.0299(9) 0.4890(4) 0.148(5) Uani 1.00 1 d . . .
C(1) C 0.5920(4) 0.0138(4) 0.1673(2) 0.051(2) Uani 1.00 1 d . . .
C(2) C 0.6100(4) 0.0138(4) 0.1210(2) 0.054(2) Uani 1.00 1 d . . .
C(3) C 0.5688(4) 0.0748(4) 0.0862(2) 0.050(2) Uani 1.00 1 d . . .
C(4) C 0.5132(4) 0.1374(4) 0.0985(2) 0.052(2) Uani 1.00 1 d . . .
C(5) C 0.4985(3) 0.1338(4) 0.1452(2) 0.049(2) Uani 1.00 1 d . . .
C(6) C 0.6091(4) 0.0775(5) -0.1055(2) 0.069(2) Uani 1.00 1 d . . .
C(7) C 0.5962(4) 0.0876(5) -0.0581(2) 0.063(2) Uani 1.00 1 d . . .
C(8) C 0.6346(4) 0.0225(5) -0.0237(2) 0.062(2) Uani 1.00 1 d . . .
C(9) C 0.6840(4) -0.0485(6) -0.0365(2) 0.076(2) Uani 1.00 1 d . . .
C(10) C 0.6926(5) -0.0511(6) -0.0848(2) 0.080(3) Uani 1.00 1 d . . .
C(11) C 0.5644(5) 0.2834(4) 0.2430(2) 0.074(2) Uani 1.00 1 d . . .
C(12) C 0.5627(7) 0.3849(6) 0.2426(3) 0.112(4) Uani 1.00 1 d . . .
C(13) C 0.5000 0.4377(8) 0.2500 0.116(5) Uani 1.00 2 d S . .
C(14) C 0.5680(3) 0.8472(4) 0.2592(2) 0.049(2) Uani 1.00 1 d . . .
C(15) C 0.5687(4) 0.7471(4) 0.2594(2) 0.064(2) Uani 1.00 1 d . . .
C(16) C 0.5000 0.6933(5) 0.2500 0.057(3) Uani 1.00 2 d S . .
C(17) C 0.7774(6) 0.1658(6) 0.1339(3) 0.090(3) Uani 1.00 1 d . . .
C(18) C 0.7797(5) 0.1792(5) 0.0851(2) 0.081(3) Uani 1.00 1 d . . .
C(19) C 0.7317(5) 0.2519(5) 0.0602(2) 0.071(2) Uani 1.00 1 d . . .
C(20) C 0.6839(6) 0.3091(6) 0.0837(3) 0.094(3) Uani 1.00 1 d . . .
C(21) C 0.6892(6) 0.2877(7) 0.1328(3) 0.094(3) Uani 1.00 1 d . . .
C(22) C 0.9008(7) 0.2362(8) 0.4300(3) 0.127(4) Uani 1.00 1 d . . .
C(23) C 0.9338(7) 0.1753(9) 0.4670(3) 0.127(4) Uani 1.00 1 d . . .
C(24) C 0.9592(7) 0.0858(9) 0.4549(4) 0.122(4) Uani 1.00 1 d . . .
C(25) C 0.9518(8) 0.0596(8) 0.4071(4) 0.143(5) Uani 1.00 1 d . . .
C(26) C 0.9173(8) 0.1279(9) 0.3730(3) 0.133(4) Uani 1.00 1 d . . .
H(1) H 0.6203 -0.0295 0.1913 0.0614 Uiso 1.00 1 calc . . .
H(2) H 0.6504 -0.0281 0.1136 0.0648 Uiso 1.00 1 calc . . .
H(3) H 0.4854 0.1825 0.0753 0.0623 Uiso 1.00 1 calc . . .
H(4) H 0.4596 0.1770 0.1533 0.0584 Uiso 1.00 1 calc . . .
H(5) H 0.5827 0.1219 -0.1296 0.0823 Uiso 1.00 1 calc . . .
H(6) H 0.5623 0.1376 -0.0498 0.0763 Uiso 1.00 1 calc . . .
H(7) H 0.7110 -0.0940 -0.0132 0.0920 Uiso 1.00 1 calc . . .
H(8) H 0.7272 -0.0994 -0.0939 0.0957 Uiso 1.00 1 calc . . .
H(9) H 0.6106 0.2493 0.2384 0.0882 Uiso 1.00 1 calc . . .
H(10) H 0.6080 0.4194 0.2368 0.1340 Uiso 1.00 1 calc . . .
H(11) H 0.6169 0.8818 0.2659 0.0586 Uiso 1.00 1 calc . . .
H(12) H 0.6181 0.7135 0.2663 0.0771 Uiso 1.00 1 calc . . .
H(13) H 0.8092 0.1149 0.1511 0.1080 Uiso 1.00 1 calc . . .
H(14) H 0.8132 0.1401 0.0693 0.0966 Uiso 1.00 1 calc . . .
H(15) H 0.6497 0.3586 0.0674 0.1146 Uiso 1.00 1 calc . . .
H(16) H 0.6578 0.3270 0.1500 0.1128 Uiso 1.00 1 calc . . .
H(17) H 0.8819 0.2986 0.4385 0.1516 Uiso 1.00 1 calc . . .
H(18) H 0.9387 0.1946 0.5001 0.1527 Uiso 1.00 1 calc . . .
H(19) H 0.9695 -0.0028 0.3976 0.1707 Uiso 1.00 1 calc . . .
H(20) H 0.9109 0.1101 0.3396 0.1590 Uiso 1.00 1 calc . . .

loop_
_atom_site_aniso_label
_atom_site_aniso_U_11
_atom_site_aniso_U_22
_atom_site_aniso_U_33
_atom_site_aniso_U_12
_atom_site_aniso_U_13
_atom_site_aniso_U_23
Zn(1) 0.0685(7) 0.0312(4) 0.0342(4) 0.0000 0.0145(4) 0.0000
P(1) 0.098(2) 0.084(1) 0.087(1) 0.038(1) 0.021(1) 0.009(1)
F(1) 0.097(5) 0.35(1) 0.247(9) 0.130(6) 0.069(6) 0.156(8)
F(2) 0.152(5) 0.147(5) 0.135(4) 0.065(4) 0.065(4) 0.061(4)
F(3) 0.102(5) 0.120(5) 0.36(1) 0.004(4) 0.010(6) 0.090(6)
F(4) 0.164(6) 0.111(4) 0.157(5) 0.037(4) 0.038(4) 0.055(4)
F(5) 0.33(1) 0.116(5) 0.136(5) 0.005(6) 0.087(6) -0.020(4)
F(6) 0.26(2) 0.085(8) 0.103(8) 0.06(1) 0.04(1) -0.005(7)
F(7) 0.16(1) 0.13(1) 0.096(8) -0.021(9) 0.010(8) -0.012(7)
O(1) 0.059(2) 0.050(2) 0.038(2) -0.013(2) 0.004(2) 0.004(2)
O(2) 0.072(3) 0.099(4) 0.076(3) -0.039(3) 0.022(2) 0.000(3)
O(3) 0.109(4) 0.112(4) 0.067(3) -0.018(3) 0.017(3) 0.002(3)
N(1) 0.054(3) 0.034(2) 0.036(2) 0.006(2) 0.006(2) 0.001(2)
N(2) 0.080(4) 0.089(4) 0.045(3) -0.007(3) 0.022(3) -0.019(3)
N(3) 0.088(4) 0.060(3) 0.043(2) -0.001(3) 0.028(3) -0.001(2)
N(4) 0.083(4) 0.087(4) 0.045(3) 0.020(3) 0.020(3) -0.005(3)
N(5) 0.092(6) 0.027(3) 0.041(3) 0.0000 0.017(4) 0.0000
N(6) 0.057(4) 0.028(3) 0.035(3) 0.0000 0.007(3) 0.0000
N(7) 0.052(6) 0.025(6) 0.086(8) 0.003(5) 0.009(6) 0.008(7)
N(8) 0.064(10) 0.028(6) 0.082(8) -0.009(5) 0.033(8) -0.010(6)
N(9) 0.140(7) 0.095(5) 0.061(4) -0.020(5) 0.024(4) -0.004(4)
N(10) 0.111(6) 0.070(4) 0.056(3) -0.012(3) 0.013(3) -0.004(3)
N(11) 0.160(8) 0.112(6) 0.089(5) 0.036(5) 0.040(5) 0.021(4)
N(12) 0.119(8) 0.19(1) 0.139(9) -0.051(7) 0.042(7) -0.062(7)
C(1) 0.064(4) 0.049(3) 0.042(3) 0.013(3) 0.012(3) 0.003(2)
C(2) 0.062(4) 0.054(3) 0.048(3) 0.008(3) 0.016(3) -0.004(3)
C(3) 0.067(4) 0.042(3) 0.040(3) 0.006(3) 0.009(3) 0.001(2)
C(4) 0.074(4) 0.045(3) 0.038(3) 0.006(3) 0.013(3) 0.009(2)
C(5) 0.064(4) 0.042(3) 0.043(3) 0.005(3) 0.017(3) 0.000(2)
C(6) 0.096(5) 0.073(4) 0.039(3) -0.012(4) 0.019(3) -0.007(3)
C(7) 0.067(4) 0.071(4) 0.056(3) -0.004(3) 0.022(3) -0.007(3)
C(8) 0.078(5) 0.075(4) 0.033(3) 0.001(4) 0.009(3) -0.005(3)
C(9) 0.079(5) 0.105(6) 0.048(3) 0.014(4) 0.019(3) -0.010(3)
C(10) 0.083(5) 0.107(6) 0.052(4) 0.007(4) 0.021(4) -0.017(4)
C(11) 0.128(7) 0.030(3) 0.066(4) -0.018(3) 0.026(4) 0.002(3)
C(12) 0.22(1) 0.051(5) 0.069(5) -0.050(6) 0.032(6) 0.009(4)
C(13) 0.26(2) 0.025(6) 0.058(6) 0.0000 0.010(9) 0.0000
C(14) 0.059(4) 0.026(3) 0.063(3) 0.006(2) 0.016(3) 0.014(2)
C(15) 0.081(5) 0.043(4) 0.071(4) 0.022(3) 0.023(4) 0.002(3)
C(16) 0.089(7) 0.025(4) 0.053(5) 0.0000 0.004(5) 0.0000
C(17) 0.136(8) 0.074(5) 0.058(4) -0.017(5) 0.012(5) 0.003(4)
C(18) 0.113(7) 0.067(5) 0.060(4) -0.006(4) 0.010(4) -0.005(3)
C(19) 0.093(6) 0.068(4) 0.052(4) -0.021(4) 0.016(4) -0.004(3)
C(20) 0.135(8) 0.088(5) 0.070(5) -0.028(5) 0.045(5) -0.009(4)
C(21) 0.111(7) 0.092(6) 0.091(6) -0.016(5) 0.046(5) -0.013(5)
C(22) 0.19(1) 0.117(8) 0.077(6) 0.024(7) 0.036(7) -0.005(6)
C(23) 0.17(1) 0.15(1) 0.063(5) 0.029(8) 0.027(6) 0.020(6)
C(24) 0.144(9) 0.139(9) 0.094(7) 0.037(7) 0.050(6) 0.052(6)
C(25) 0.20(1) 0.124(9) 0.123(8) 0.071(8) 0.072(8) 0.041(7)
C(26) 0.20(1) 0.121(8) 0.085(6) 0.045(8) 0.053(7) -0.004(6)

loop_
_atom_type_symbol
_atom_type_description
_atom_type_scat_dispersion_real
_atom_type_scat_dispersion_imag
_atom_type_scat_source
C C 0.003 0.002
;International Tables for Crystallography
(1992, Vol. C, Tables 4.2.6.8 and 6.1.1.1)
;
H H 0.000 0.000
;International Tables for Crystallography
(1992, Vol. C, Table 6.1.1.2)
;
F F 0.017 0.010
;International Tables for Crystallography
(1992, Vol. C, Tables 4.2.6.8 and 6.1.1.1)
;
N N 0.006 0.003
;International Tables for Crystallography
(1992, Vol. C, Tables 4.2.6.8 and 6.1.1.1)
;
O O 0.011 0.006
;International Tables for Crystallography
(1992, Vol. C, Tables 4.2.6.8 and 6.1.1.1)
;
P P 0.102 0.094
;International Tables for Crystallography
(1992, Vol. C, Tables 4.2.6.8 and 6.1.1.1)
;
Zn Zn 0.284 1.430
;International Tables for Crystallography
(1992, Vol. C, Tables 4.2.6.8 and 6.1.1.1)
;

loop_
_geom_angle_atom_site_label_1
_geom_angle_atom_site_label_2
_geom_angle_atom_site_label_3
_geom_angle
_geom_angle_site_symmetry_1
_geom_angle_site_symmetry_2
_geom_angle_site_symmetry_3
_geom_angle_publ_flag
O(1) Zn(1) O(1) 175.5(2) . . 2_655 yes
O(1) Zn(1) N(1) 90.0(1) . . . yes
O(1) Zn(1) N(1) 90.2(1) . . 2_655 yes
O(1) Zn(1) N(5) 92.2(1) . . . yes
O(1) Zn(1) N(1) 90.2(1) 2_655 . . yes
O(1) Zn(1) N(1) 90.0(1) 2_655 . 2_655 yes
O(1) Zn(1) N(5) 92.2(1) 2_655 . . yes
N(1) Zn(1) N(1) 176.5(2) . . 2_655 yes
N(1) Zn(1) N(5) 88.3(1) . . . yes
N(1) Zn(1) N(5) 88.3(1) 2_655 . . yes
F(1) P(1) F(2) 92.3(4) . . . yes
F(1) P(1) F(3) 178.7(6) . . . yes
F(1) P(1) F(4) 87.5(4) . . . yes
F(1) P(1) F(5) 93.9(6) . . . yes
F(1) P(1) F(6) 71.3(8) . . . yes
F(1) P(1) F(7) 107.8(7) . . . yes
F(2) P(1) F(3) 88.0(3) . . . yes
F(2) P(1) F(4) 179.3(4) . . . yes
F(2) P(1) F(5) 88.1(4) . . . yes
F(2) P(1) F(6) 78.2(5) . . . yes
F(2) P(1) F(7) 100.0(5) . . . yes
F(3) P(1) F(4) 92.2(4) . . . yes
F(3) P(1) F(5) 84.8(5) . . . yes
F(3) P(1) F(6) 110.0(9) . . . yes
F(3) P(1) F(7) 73.4(6) . . . yes
F(4) P(1) F(5) 91.2(4) . . . yes
F(4) P(1) F(6) 102.4(5) . . . yes
F(4) P(1) F(7) 80.7(6) . . . yes
F(5) P(1) F(6) 159.2(8) . . . yes
F(5) P(1) F(7) 156.3(7) . . . yes
F(6) P(1) F(7) 43.7(7) . . . yes
P(1) F(1) F(2) 45.6(2) . . . yes
P(1) F(1) F(4) 47.7(3) . . . yes
P(1) F(1) F(5) 43.6(3) . . . yes
P(1) F(1) F(6) 57.0(6) . . . yes
F(2) F(1) F(4) 93.3(3) . . . yes
F(2) F(1) F(5) 58.6(3) . . . yes
F(2) F(1) F(6) 58.8(4) . . . yes
F(4) F(1) F(5) 61.4(3) . . . yes
F(4) F(1) F(6) 77.5(7) . . . yes
F(5) F(1) F(6) 99.5(6) . . . yes
P(1) F(2) F(1) 42.1(2) . . . yes
P(1) F(2) F(3) 45.8(2) . . . yes
P(1) F(2) F(5) 44.6(2) . . . yes
P(1) F(2) F(6) 51.0(4) . . . yes
F(1) F(2) F(3) 87.9(3) . . . yes
F(1) F(2) F(5) 60.2(3) . . . yes
F(1) F(2) F(6) 50.0(5) . . . yes
F(3) F(2) F(5) 57.3(4) . . . yes
F(3) F(2) F(6) 76.1(6) . . . yes
F(5) F(2) F(6) 94.4(4) . . . yes
P(1) F(3) F(2) 46.2(2) . . . yes
P(1) F(3) F(5) 46.5(3) . . . yes
P(1) F(3) F(7) 54.4(5) . . . yes
F(2) F(3) F(5) 60.5(3) . . . yes
F(2) F(3) F(7) 73.1(5) . . . yes
F(5) F(3) F(7) 100.4(5) . . . yes
P(1) F(4) F(1) 44.8(2) . . . yes
P(1) F(4) F(5) 43.7(2) . . . yes
P(1) F(4) F(7) 50.9(4) . . . yes
F(1) F(4) F(5) 61.3(4) . . . yes
F(1) F(4) F(7) 74.1(5) . . . yes
F(5) F(4) F(7) 92.2(5) . . . yes
P(1) F(5) F(1) 42.5(4) . . . yes
P(1) F(5) F(2) 47.2(2) . . . yes
P(1) F(5) F(3) 48.7(3) . . . yes
P(1) F(5) F(4) 45.2(2) . . . yes
F(1) F(5) F(2) 61.2(3) . . . yes
F(1) F(5) F(3) 91.2(4) . . . yes
F(1) F(5) F(4) 57.3(3) . . . yes
F(2) F(5) F(3) 62.2(4) . . . yes
F(2) F(5) F(4) 92.4(3) . . . yes
F(3) F(5) F(4) 63.5(3) . . . yes
P(1) F(6) F(1) 51.7(5) . . . yes
P(1) F(6) F(2) 50.8(3) . . . yes
P(1) F(6) F(7) 69.4(9) . . . yes
F(1) F(6) F(2) 71.2(6) . . . yes
F(1) F(6) F(7) 112(1) . . . yes
F(2) F(6) F(7) 97(1) . . . yes
P(1) F(7) F(3) 52.2(5) . . . yes
P(1) F(7) F(4) 48.4(4) . . . yes
P(1) F(7) F(6) 66.8(9) . . . yes
F(3) F(7) F(4) 69.3(5) . . . yes
F(3) F(7) F(6) 111(1) . . . yes
F(4) F(7) F(6) 94(1) . . . yes
Zn(1) N(1) C(1) 123.8(3) . . . yes
Zn(1) N(1) C(5) 119.3(3) . . . yes
C(1) N(1) C(5) 116.9(4) . . . yes
C(6) N(2) C(10) 117.2(5) . . . yes
N(4) N(3) C(3) 113.1(5) . . . yes
N(4) N(3) C(8) 36.4(3) . . . yes
C(3) N(3) C(8) 149.5(4) . . . yes
N(3) N(4) C(3) 37.1(3) . . . yes
N(3) N(4) C(8) 113.9(5) . . . yes
C(3) N(4) C(8) 151.0(5) . . . yes
Zn(1) N(5) C(11) 120.8(4) . . . yes
Zn(1) N(5) C(11) 120.8(4) . . 2_655 yes
C(11) N(5) C(11) 118.4(8) . . 2_655 yes
C(14) N(6) C(14) 116.8(6) . . 2_655 yes
N(7) N(7) N(8) 76(1) 2_655 . . yes
N(7) N(7) N(8) 32.8(5) 2_655 . 2_655 yes
N(7) N(7) C(12) 104.6(4) 2_655 . . yes
N(7) N(7) C(13) 67.1(4) 2_655 . . yes
N(7) N(7) C(16) 74.2(3) 2_655 . . yes
N(8) N(7) N(8) 44(1) . . 2_655 yes
N(8) N(7) C(12) 177(2) . . . yes
N(8) N(7) C(13) 143(1) . . . yes
N(8) N(7) C(16) 2(1) . . . yes
N(8) N(7) C(12) 137.4(8) 2_655 . . yes
N(8) N(7) C(13) 99.9(8) 2_655 . . yes
N(8) N(7) C(16) 41.4(4) 2_655 . . yes
C(12) N(7) C(13) 37.5(4) . . . yes
C(12) N(7) C(16) 178.3(7) . . . yes
C(13) N(7) C(16) 141.3(7) . . . yes
N(7) N(8) N(7) 70(1) . . 2_655 yes
N(7) N(8) N(8) 103(1) . . 2_655 yes
N(7) N(8) C(13) 25(1) . . . yes
N(7) N(8) C(16) 176(2) . . . yes
N(7) N(8) N(8) 32.8(5) 2_655 . 2_655 yes
N(7) N(8) C(13) 45.3(5) 2_655 . . yes
N(7) N(8) C(16) 105.7(6) 2_655 . . yes
N(8) N(8) C(13) 78.1(3) 2_655 . . yes
N(8) N(8) C(16) 73.0(4) 2_655 . . yes
C(13) N(8) C(16) 151.0(7) . . . yes
C(17) N(9) C(21) 116.2(6) . . . yes
N(10) N(10) C(19) 113.6(8) 7_655 . . yes
N(10) N(10) C(19) 36.1(5) 7_655 . 7_655 yes
C(19) N(10) C(19) 149.6(4) . . 7_655 yes
C(22) N(11) C(26) 115.3(8) . . . yes
N(12) N(12) C(24) 72(1) 3_756 . . yes
N(12) N(12) C(24) 74(1) 3_756 . 3_756 yes
C(24) N(12) C(24) 146.3(5) . . 3_756 yes
N(1) C(1) C(2) 122.5(5) . . . yes
C(1) C(2) C(3) 119.0(5) . . . yes
N(3) C(3) N(4) 29.8(3) . . . yes
N(3) C(3) C(2) 124.9(5) . . . yes
N(3) C(3) C(4) 115.9(5) . . . yes
N(4) C(3) C(2) 95.5(4) . . . yes
N(4) C(3) C(4) 145.2(4) . . . yes
C(2) C(3) C(4) 119.2(5) . . . yes
C(3) C(4) C(5) 118.7(5) . . . yes
N(1) C(5) C(4) 123.6(5) . . . yes
N(2) C(6) C(7) 123.8(6) . . . yes
C(6) C(7) C(8) 117.4(6) . . . yes
N(3) C(8) N(4) 29.6(3) . . . yes
N(3) C(8) C(7) 94.8(4) . . . yes
N(3) C(8) C(9) 144.9(5) . . . yes
N(4) C(8) C(7) 124.3(6) . . . yes
N(4) C(8) C(9) 115.3(6) . . . yes
C(7) C(8) C(9) 120.3(5) . . . yes
C(8) C(9) C(10) 117.2(7) . . . yes
N(2) C(10) C(9) 124.1(7) . . . yes
N(5) C(11) C(12) 119.8(8) . . . yes
N(7) C(12) C(11) 166.3(9) . . . yes
N(7) C(12) C(13) 43.2(5) . . . yes
C(11) C(12) C(13) 123.1(10) . . . yes
N(7) C(13) N(7) 45.7(9) . . 2_655 yes
N(7) C(13) N(8) 10.9(6) . . . yes
N(7) C(13) N(8) 34.8(5) . . 2_655 yes
N(7) C(13) C(12) 99.3(6) . . . yes
N(7) C(13) C(12) 145.0(8) . . 2_655 yes
N(7) C(13) N(8) 34.8(5) 2_655 . . yes
N(7) C(13) N(8) 10.9(6) 2_655 . 2_655 yes
N(7) C(13) C(12) 145.0(8) 2_655 . . yes
N(7) C(13) C(12) 99.3(6) 2_655 . 2_655 yes
N(8) C(13) N(8) 23.9(6) . . 2_655 yes
N(8) C(13) C(12) 110.2(6) . . . yes
N(8) C(13) C(12) 134.0(7) . . 2_655 yes
N(8) C(13) C(12) 134.0(7) 2_655 . . yes
N(8) C(13) C(12) 110.2(6) 2_655 . 2_655 yes
C(12) C(13) C(12) 115(1) . . 2_655 yes
N(6) C(14) C(15) 122.1(6) . . . yes
C(14) C(15) C(16) 121.6(6) . . . yes
N(7) C(16) N(7) 31.7(6) . . 2_655 yes
N(7) C(16) N(8) 1.2(6) . . . yes
N(7) C(16) N(8) 32.9(4) . . 2_655 yes
N(7) C(16) C(15) 107.2(5) . . . yes
N(7) C(16) C(15) 136.7(5) . . 2_655 yes
N(7) C(16) N(8) 32.9(4) 2_655 . . yes
N(7) C(16) N(8) 1.2(6) 2_655 . 2_655 yes
N(7) C(16) C(15) 136.7(5) 2_655 . . yes
N(7) C(16) C(15) 107.2(5) 2_655 . 2_655 yes
N(8) C(16) N(8) 34.1(8) . . 2_655 yes
N(8) C(16) C(15) 106.1(6) . . . yes
N(8) C(16) C(15) 137.6(6) . . 2_655 yes
N(8) C(16) C(15) 137.6(6) 2_655 . . yes
N(8) C(16) C(15) 106.1(6) 2_655 . 2_655 yes
C(15) C(16) C(15) 115.8(7) . . 2_655 yes
N(9) C(17) C(18) 123.9(8) . . . yes
N(9) C(17) C(21) 31.7(4) . . . yes
C(18) C(17) C(21) 92.2(6) . . . yes
C(17) C(18) C(19) 117.5(7) . . . yes
N(10) C(19) N(10) 30.4(4) . . 7_655 yes
N(10) C(19) C(18) 124.1(6) . . . yes
N(10) C(19) C(20) 115.2(7) . . . yes
N(10) C(19) C(18) 93.9(5) 7_655 . . yes
N(10) C(19) C(20) 145.3(6) 7_655 . . yes
C(18) C(19) C(20) 120.7(6) . . . yes
C(19) C(20) C(21) 114.9(8) . . . yes
N(9) C(21) C(17) 32.2(4) . . . yes
N(9) C(21) C(20) 126.9(8) . . . yes
C(17) C(21) C(20) 94.7(6) . . . yes
N(11) C(22) C(23) 125.3(10) . . . yes
N(11) C(22) C(26) 32.2(5) . . . yes
C(23) C(22) C(26) 93.1(8) . . . yes
C(22) C(23) C(24) 117.4(9) . . . yes
N(12) C(24) N(12) 33.7(5) . . 3_756 yes
N(12) C(24) C(23) 133.8(8) . . . yes
N(12) C(24) C(25) 104.6(9) . . . yes
N(12) C(24) C(23) 106.9(9) 3_756 . . yes
N(12) C(24) C(25) 132.1(10) 3_756 . . yes
C(23) C(24) C(25) 120.3(9) . . . yes
C(24) C(25) C(26) 116.7(10) . . . yes
N(11) C(26) C(22) 32.4(5) . . . yes
N(11) C(26) C(25) 124.9(9) . . . yes
C(22) C(26) C(25) 92.6(7) . . . yes

loop_
_geom_bond_atom_site_label_1
_geom_bond_atom_site_label_2
_geom_bond_distance
_geom_bond_site_symmetry_1
_geom_bond_site_symmetry_2
_geom_bond_publ_flag
Zn(1) O(1) 2.092(4) . . yes
Zn(1) O(1) 2.092(4) . 2_655 yes
Zn(1) N(1) 2.175(4) . . yes
Zn(1) N(1) 2.175(4) . 2_655 yes
Zn(1) N(5) 2.220(6) . . yes
P(1) F(1) 1.483(6) . . yes
P(1) F(2) 1.583(5) . . yes
P(1) F(3) 1.571(7) . . yes
P(1) F(4) 1.556(5) . . yes
P(1) F(5) 1.516(6) . . yes
P(1) F(6) 1.59(1) . . yes
P(1) F(7) 1.62(1) . . yes
F(1) F(2) 2.212(8) . . yes
F(1) F(4) 2.103(9) . . yes
F(1) F(5) 2.19(1) . . yes
F(1) F(6) 1.79(2) . . yes
F(2) F(3) 2.191(9) . . yes
F(2) F(5) 2.156(8) . . yes
F(2) F(6) 2.00(1) . . yes
F(3) F(5) 2.08(1) . . yes
F(3) F(7) 1.90(2) . . yes
F(4) F(5) 2.194(8) . . yes
F(4) F(7) 2.06(1) . . yes
F(6) F(7) 1.19(2) . . yes
N(1) C(1) 1.347(6) . . yes
N(1) C(5) 1.334(7) . . yes
N(2) C(6) 1.323(8) . . yes
N(2) C(10) 1.323(9) . . yes
N(3) N(4) 1.199(7) . . yes
N(3) C(3) 1.453(6) . . yes
N(3) C(8) 2.216(7) . . yes
N(4) C(3) 2.218(7) . . yes
N(4) C(8) 1.439(7) . . yes
N(5) C(11) 1.353(7) . . yes
N(5) C(11) 1.353(7) . 2_655 yes
N(6) C(14) 1.348(6) . . yes
N(6) C(14) 1.348(6) . 2_655 yes
N(7) N(7) 1.17(2) . 2_655 yes
N(7) N(8) 0.673(10) . . yes
N(7) N(8) 1.21(1) . 2_655 yes
N(7) C(12) 2.18(1) . . yes
N(7) C(13) 1.51(1) . . yes
N(7) C(16) 2.15(1) . . yes
N(8) N(8) 0.86(2) . 2_655 yes
N(8) C(13) 2.09(1) . . yes
N(8) C(16) 1.48(1) . . yes
N(9) C(17) 1.33(1) . . yes
N(9) C(21) 1.31(1) . . yes
N(10) N(10) 1.23(1) . 7_655 yes
N(10) C(19) 1.433(8) . . yes
N(10) C(19) 2.230(8) . 7_655 yes
N(11) C(22) 1.32(1) . . yes
N(11) C(26) 1.31(1) . . yes
N(12) N(12) 1.06(1) . 3_756 yes
N(12) C(24) 1.85(2) . . yes
N(12) C(24) 1.83(2) . 3_756 yes
C(1) C(2) 1.387(7) . . yes
C(2) C(3) 1.364(8) . . yes
C(3) C(4) 1.370(7) . . yes
C(4) C(5) 1.376(7) . . yes
C(6) C(7) 1.391(7) . . yes
C(7) C(8) 1.375(9) . . yes
C(8) C(9) 1.374(9) . . yes
C(9) C(10) 1.387(8) . . yes
C(11) C(12) 1.373(10) . . yes
C(12) C(13) 1.34(1) . . yes
C(14) C(15) 1.352(7) . . yes
C(15) C(16) 1.370(8) . . yes
C(17) C(18) 1.384(9) . . yes
C(17) C(21) 2.24(1) . . yes
C(18) C(19) 1.38(1) . . yes
C(19) C(20) 1.38(1) . . yes
C(20) C(21) 1.39(1) . . yes
C(22) C(23) 1.36(1) . . yes
C(22) C(26) 2.22(1) . . yes
C(23) C(24) 1.35(1) . . yes
C(24) C(25) 1.36(1) . . yes
C(25) C(26) 1.38(1) . . yes

loop_
_geom_contact_atom_site_label_1
_geom_contact_atom_site_label_2
_geom_contact_distance
_geom_contact_site_symmetry_1
_geom_contact_site_symmetry_2
_geom_contact_publ_flag
Zn(1) C(14) 3.200(5) . 2_645 ?
F(1) O(3) 3.252(8) . 2_655 ?
F(1) N(4) 3.295(8) . 5_455 ?
F(1) C(2) 3.383(8) . 5_455 ?
F(1) C(22) 3.51(2) . 2_655 ?
F(2) O(3) 3.005(7) . 2_655 ?
F(2) C(11) 3.284(9) . 2_655 ?
F(2) C(5) 3.328(7) . . ?
F(2) C(12) 3.54(1) . 2_655 ?
F(3) C(4) 3.224(9) . . ?
F(3) C(5) 3.225(8) . . ?
F(3) C(25) 3.37(1) . 6_655 ?
F(4) N(12) 3.30(1) . 6_655 ?
F(4) C(18) 3.407(10) . 5_455 ?
F(4) N(12) 3.48(1) . 8_454 ?
F(4) C(25) 3.51(1) . 6_655 ?
F(5) C(23) 3.36(1) . 8_454 ?
F(5) C(10) 3.43(1) . 3_655 ?
F(5) C(9) 3.43(1) . 3_655 ?
F(5) C(4) 3.51(1) . . ?
F(6) O(3) 3.13(2) . 2_655 ?
F(6) C(17) 3.24(1) . 5_455 ?
F(6) C(12) 3.35(2) . 2_655 ?
F(7) C(13) 3.31(1) . . ?
F(7) N(7) 3.38(2) . 2_655 ?
F(7) C(17) 3.40(2) . 5_455 ?
F(7) C(12) 3.42(1) . 2_655 ?
F(7) C(25) 3.42(2) . 6_655 ?
O(1) O(2) 2.671(5) . . ?
O(1) N(2) 2.812(6) . 4_555 ?
O(2) O(3) 2.742(7) . . ?
O(2) N(9) 2.814(8) . . ?
O(2) C(11) 3.465(10) . . ?
O(2) C(17) 3.538(8) . . ?
O(3) N(11) 2.771(10) . . ?
O(3) C(1) 3.371(8) . 6_655 ?
O(3) C(14) 3.392(7) . 6_645 ?
O(3) C(15) 3.470(8) . 6_645 ?
O(3) C(26) 3.56(1) . . ?
O(3) C(2) 3.583(8) . 6_655 ?
N(1) C(6) 3.558(8) . 3_655 ?
N(1) N(2) 3.585(7) . 3_655 ?
N(2) C(5) 3.256(8) . 3_655 ?
N(3) C(19) 3.444(8) . . ?
N(6) C(1) 3.414(6) . 1_565 ?
N(6) C(1) 3.414(6) . 2_665 ?
N(9) C(2) 3.531(9) . . ?
C(2) C(17) 3.50(1) . . ?
C(3) C(7) 3.556(9) . 3_655 ?
C(5) C(6) 3.469(9) . 3_655 ?
C(5) C(10) 3.58(1) . 3_655 ?
